data_2012455
loop_
_publ_author_name
'Zakaria, Choudhury M'
'Ferguson, George'
'Lough, Alan J.'
'Glidewell, Christopher'

_publ_section_title
;
 Hydrogen-bonded adducts of ferrocene-1,1'-diylbis(diphenylmethanol):
 monomeric and polymeric adducts with 1,2-bis(4-pyridyl)ethene and
 1,6-diaminohexane
;
_journal_issue 1
_journal_name_full 'Acta Crystallographica Section C'
_journal_page_first m1
_journal_page_last m4
_journal_paper_doi 10.1107/S0108270101017152
_journal_volume 58
_journal_year 2002
_chemical_formula_iupac '[Fe (C18 H15 O)2]2, C6 H16 N2'
_chemical_formula_moiety 'C78 H76 Fe2 N2 O4'
_chemical_formula_sum 'C78 H76 Fe2 N2 O4'
_chemical_formula_weight 1217.11
_chemical_name_systematic
;
Ferrocene-1,1'-diylbis(diphenylmethanol)--1,6-diaminohexane
;
_space_group_IT_number 2
_symmetry_cell_setting triclinic
_symmetry_space_group_name_Hall '-P 1'
_symmetry_space_group_name_H-M 'P -1'
_atom_sites_solution_hydrogens geom
_atom_sites_solution_primary direct
_atom_sites_solution_secondary difmap
_cell_angle_alpha 84.9780(9)
_cell_angle_beta 70.2454(8)
_cell_angle_gamma 70.3612(8)
_cell_formula_units_Z 1
_cell_length_a 10.2027(2)
_cell_length_b 11.7067(2)
_cell_length_c 14.6172(3)
_cell_measurement_reflns_used 6769
_cell_measurement_temperature 150(2)
_cell_measurement_theta_max 27.58
_cell_measurement_theta_min 2.96
_cell_volume 1546.88(5)
_computing_cell_refinement 'DENZO-SMN (Otwinowski & Minor, 1997)'
_computing_data_collection 'KappaCCD Server Software (Nonius, 1997)'
_computing_data_reduction DENZO-SMN
_computing_molecular_graphics 'PLATON (Spek, 2001)'
_computing_publication_material 'SHELXL97  (Sheldrick, 1997) and  PRPKAPPA (Ferguson, 1999)'
_computing_structure_refinement 'SHELXL97 (Sheldrick, 1997)'
_computing_structure_solution 'SHELXS97 (Sheldrick, 1997)'
_diffrn_ambient_temperature 150(2)
_diffrn_measured_fraction_theta_full .991
_diffrn_measured_fraction_theta_max .991
_diffrn_measurement_device_type KappaCCD
_diffrn_measurement_method '\f scans, and \w scans with \k offsets'
_diffrn_radiation_monochromator graphite
_diffrn_radiation_source 'fine-focus sealed X-ray tube'
_diffrn_radiation_type 'Mo K\a'
_diffrn_radiation_wavelength .71073
_diffrn_reflns_av_R_equivalents .032
_diffrn_reflns_av_sigmaI/netI .0376
_diffrn_reflns_limit_h_max 13
_diffrn_reflns_limit_h_min 0
_diffrn_reflns_limit_k_max 15
_diffrn_reflns_limit_k_min -13
_diffrn_reflns_limit_l_max 19
_diffrn_reflns_limit_l_min -17
_diffrn_reflns_number 23031
_diffrn_reflns_theta_full 27.58
_diffrn_reflns_theta_max 27.58
_diffrn_reflns_theta_min 2.96
_diffrn_standards_decay_% negligible
_exptl_absorpt_coefficient_mu .523
_exptl_absorpt_correction_T_max .8673
_exptl_absorpt_correction_T_min .8180
_exptl_absorpt_correction_type multi-scan
_exptl_absorpt_process_details '(DENZO-SMN; Otwinowski & Minor, 1997)'
_exptl_crystal_colour orange
_exptl_crystal_density_diffrn 1.307
_exptl_crystal_density_method 'not measured'
_exptl_crystal_description block
_exptl_crystal_F_000 642
_exptl_crystal_size_max .40
_exptl_crystal_size_mid .30
_exptl_crystal_size_min .28
_refine_diff_density_max .298
_refine_diff_density_min -.489
_refine_ls_extinction_method none
_refine_ls_goodness_of_fit_ref 1.028
_refine_ls_hydrogen_treatment constr
_refine_ls_matrix_type full
_refine_ls_number_parameters 391
_refine_ls_number_reflns 7106
_refine_ls_number_restraints 0
_refine_ls_restrained_S_all 1.028
_refine_ls_R_factor_all .0370
_refine_ls_R_factor_gt .0315
_refine_ls_shift/su_max .002
_refine_ls_shift/su_mean .000
_refine_ls_structure_factor_coef Fsqd
_refine_ls_weighting_details 'w = 1/[\s^2^(Fo^2^)+(0.0288P)^2^+0.7055P] where P = (Fo^2^+2Fc^2^)/3'
_refine_ls_weighting_scheme calc
_refine_ls_wR_factor_gt .0780
_refine_ls_wR_factor_ref .0817
_reflns_number_gt 6398
_reflns_number_total 7106
_reflns_threshold_expression I>2\s(I)
_cod_data_source_file sk1515.cif
_cod_data_source_block II
_cod_depositor_comments
;
The following automatic conversions were performed:

'_exptl_absorpt_correction_type' value 'Multi-scan' changed to
'multi-scan' according to
/home/saulius/struct/CIF-dictionaries/cif_core.dic dictionary named
'cif_core.dic' version 2.4.1 from 2010-06-29.

Automatic conversion script
Id: cif_fix_values 1715 2011-07-08 13:25:40Z adriana 
;
_cod_database_code 2012455
_cod_database_fobs_code 2012455

loop_
_symmetry_equiv_pos_as_xyz
'x, y, z'
'-x, -y, -z'

loop_
_atom_site_label
_atom_site_fract_x
_atom_site_fract_y
_atom_site_fract_z
_atom_site_U_iso_or_equiv
_atom_site_adp_type
_atom_site_calc_flag
_atom_site_refinement_flags
_atom_site_occupancy
_atom_site_disorder_assembly
_atom_site_disorder_group
_atom_site_type_symbol
Fe1 1.102756(19) .603013(16) .118594(13) .01850(6) Uani d . 1 . . Fe
O1 1.22021(12) .38833(9) .28265(7) .0288(2) Uani d . 1 . . O
O2 1.07938(10) .61792(8) .37540(7) .02193(19) Uani d . 1 . . O
C11 1.23957(14) .42780(11) .11478(9) .0199(2) Uani d . 1 . . C
C12 1.32152(14) .50991(12) .09818(10) .0238(3) Uani d . 1 . . C
C13 1.30528(15) .57778(13) .01473(11) .0272(3) Uani d . 1 . . C
C14 1.21479(16) .53766(12) -.02141(10) .0256(3) Uani d . 1 . . C
C15 1.17368(15) .44508(12) .04011(9) .0217(3) Uani d . 1 . . C
C16 1.23792(14) .33436(12) .19344(10) .0214(3) Uani d . 1 . . C
C21 1.00859(14) .71657(11) .24063(9) .0198(2) Uani d . 1 . . C
C22 1.01670(16) .78399(12) .15362(10) .0246(3) Uani d . 1 . . C
C23 .93524(16) .74973(13) .10425(11) .0286(3) Uani d . 1 . . C
C24 .87772(15) .66159(14) .15982(11) .0281(3) Uani d . 1 . . C
C25 .92310(14) .64044(12) .24339(10) .0231(3) Uani d . 1 . . C
C26 1.06110(14) .72875(11) .32413(9) .0193(2) Uani d . 1 . . C
C31 1.38735(15) .23218(12) .16780(11) .0232(3) Uani d . 1 . . C
C32 1.47966(16) .20220(13) .07243(12) .0311(3) Uani d . 1 . . C
C33 1.61345(18) .10722(15) .05239(14) .0412(4) Uani d . 1 . . C
C34 1.65518(18) .04294(15) .12717(16) .0433(4) Uani d . 1 . . C
C35 1.56311(19) .07138(14) .22220(15) .0404(4) Uani d . 1 . . C
C36 1.42965(17) .16554(13) .24287(12) .0313(3) Uani d . 1 . . C
C41 1.11510(15) .27965(12) .20722(10) .0241(3) Uani d . 1 . . C
C42 1.12952(17) .19521(13) .13971(11) .0291(3) Uani d . 1 . . C
C43 1.0161(2) .14910(15) .15039(13) .0387(4) Uani d . 1 . . C
C44 .8879(2) .18578(18) .22908(16) .0489(5) Uani d . 1 . . C
C45 .8743(2) .26717(19) .29748(17) .0539(5) Uani d . 1 . . C
C46 .98691(18) .31386(15) .28673(13) .0379(4) Uani d . 1 . . C
C51 .94642(14) .83301(11) .39521(10) .0210(3) Uani d . 1 . . C
C52 .82726(17) .91660(13) .37523(11) .0303(3) Uani d . 1 . . C
C53 .72539(18) 1.00727(15) .44409(12) .0376(4) Uani d . 1 . . C
C54 .74232(18) 1.01431(14) .53279(12) .0364(4) Uani d . 1 . . C
C55 .86129(19) .93061(15) .55342(11) .0348(3) Uani d . 1 . . C
C56 .96293(17) .84131(13) .48512(11) .0286(3) Uani d . 1 . . C
C61 1.20986(14) .75042(12) .28661(9) .0210(3) Uani d . 1 . . C
C62 1.21892(15) .86237(12) .24903(10) .0246(3) Uani d . 1 . . C
C63 1.35396(17) .88200(14) .21146(11) .0304(3) Uani d . 1 . . C
C64 1.48202(17) .79038(15) .21195(12) .0348(3) Uani d . 1 . . C
C65 1.47408(16) .67947(15) .25065(12) .0339(3) Uani d . 1 . . C
C66 1.33900(15) .65931(13) .28788(11) .0270(3) Uani d . 1 . . C
N1 .81471(13) .60480(11) .50091(9) .0276(3) Uani d . 1 . . N
C2 .67658(16) .68502(13) .48746(11) .0287(3) Uani d . 1 . . C
C3 .54495(16) .63958(14) .53022(12) .0317(3) Uani d . 1 . . C
C4 .56871(16) .51897(14) .48401(12) .0320(3) Uani d . 1 . . C
H1 1.1696 .4620 .2854 .043 Uiso calc R 1 . . H
H2 .9972 .6174 .4142 .033 Uiso calc R 1 . . H
H12 1.3773 .5178 .1363 .029 Uiso calc R 1 . . H
H13 1.3476 .6392 -.0121 .033 Uiso calc R 1 . . H
H14 1.1865 .5673 -.0769 .031 Uiso calc R 1 . . H
H15 1.1132 .4024 .0328 .026 Uiso calc R 1 . . H
H22 1.0672 .8414 .1323 .029 Uiso calc R 1 . . H
H23 .9221 .7808 .0445 .034 Uiso calc R 1 . . H
H24 .8191 .6234 .1440 .034 Uiso calc R 1 . . H
H25 .9005 .5850 .2928 .028 Uiso calc R 1 . . H
H32 1.4517 .2465 .0206 .037 Uiso calc R 1 . . H
H33 1.6758 .0869 -.0130 .049 Uiso calc R 1 . . H
H34 1.7469 -.0207 .1135 .052 Uiso calc R 1 . . H
H35 1.5912 .0263 .2737 .048 Uiso calc R 1 . . H
H36 1.3671 .1845 .3084 .038 Uiso calc R 1 . . H
H42 1.2178 .1689 .0858 .035 Uiso calc R 1 . . H
H43 1.0268 .0923 .1035 .046 Uiso calc R 1 . . H
H44 .8097 .1553 .2361 .059 Uiso calc R 1 . . H
H45 .7871 .2914 .3523 .065 Uiso calc R 1 . . H
H46 .9760 .3698 .3343 .045 Uiso calc R 1 . . H
H52 .8144 .9124 .3143 .036 Uiso calc R 1 . . H
H53 .6440 1.0644 .4296 .045 Uiso calc R 1 . . H
H54 .6731 1.0760 .5794 .044 Uiso calc R 1 . . H
H55 .8732 .9345 .6147 .042 Uiso calc R 1 . . H
H56 1.0448 .7851 .4996 .034 Uiso calc R 1 . . H
H62 1.1316 .9260 .2491 .029 Uiso calc R 1 . . H
H63 1.3585 .9584 .1854 .036 Uiso calc R 1 . . H
H64 1.5745 .8034 .1860 .042 Uiso calc R 1 . . H
H65 1.5615 .6167 .2518 .041 Uiso calc R 1 . . H
H66 1.3349 .5830 .3143 .032 Uiso calc R 1 . . H
H1A .8128 .6161 .5622 .041 Uiso calc R 1 . . H
H1B .8242 .5261 .4919 .041 Uiso calc R 1 . . H
H2A .6938 .6962 .4169 .034 Uiso calc R 1 . . H
H2B .6512 .7655 .5176 .034 Uiso calc R 1 . . H
H3A .4567 .7013 .5209 .038 Uiso calc R 1 . . H
H3B .5258 .6298 .6010 .038 Uiso calc R 1 . . H
H4A .6016 .5255 .4124 .038 Uiso calc R 1 . . H
H4B .6484 .4549 .5011 .038 Uiso calc R 1 . . H

loop_
_atom_site_aniso_label
_atom_site_aniso_U_11
_atom_site_aniso_U_22
_atom_site_aniso_U_33
_atom_site_aniso_U_12
_atom_site_aniso_U_13
_atom_site_aniso_U_23
Fe1 .01683(10) .01760(10) .01911(10) -.00334(7) -.00503(7) -.00244(7)
O1 .0383(6) .0212(5) .0238(5) -.0009(4) -.0143(4) -.0038(4)
O2 .0215(4) .0191(4) .0229(5) -.0048(4) -.0064(4) .0015(4)
C11 .0167(6) .0180(6) .0204(6) -.0017(5) -.0034(5) -.0037(5)
C12 .0161(6) .0224(6) .0291(7) -.0040(5) -.0040(5) -.0043(5)
C13 .0223(6) .0235(7) .0278(7) -.0070(5) .0016(5) -.0012(5)
C14 .0290(7) .0235(6) .0182(6) -.0047(5) -.0034(5) -.0020(5)
C15 .0233(6) .0198(6) .0197(6) -.0043(5) -.0058(5) -.0042(5)
C16 .0215(6) .0192(6) .0217(6) -.0033(5) -.0074(5) -.0022(5)
C21 .0169(6) .0183(6) .0212(6) -.0014(5) -.0056(5) -.0045(5)
C22 .0285(7) .0173(6) .0256(7) -.0016(5) -.0113(6) -.0024(5)
C23 .0290(7) .0253(7) .0273(7) .0043(6) -.0152(6) -.0062(5)
C24 .0172(6) .0338(7) .0307(7) -.0012(5) -.0083(6) -.0131(6)
C25 .0166(6) .0259(6) .0234(7) -.0048(5) -.0029(5) -.0060(5)
C26 .0197(6) .0173(6) .0200(6) -.0044(5) -.0068(5) -.0006(5)
C31 .0204(6) .0176(6) .0334(7) -.0051(5) -.0113(6) -.0024(5)
C32 .0261(7) .0245(7) .0366(8) -.0032(6) -.0071(6) -.0026(6)
C33 .0271(8) .0307(8) .0524(11) -.0008(6) -.0027(7) -.0079(7)
C34 .0260(8) .0256(8) .0745(13) .0020(6) -.0202(8) -.0063(8)
C35 .0381(9) .0271(8) .0630(12) -.0023(7) -.0336(9) .0014(7)
C36 .0333(8) .0253(7) .0388(8) -.0052(6) -.0199(7) -.0008(6)
C41 .0226(6) .0212(6) .0269(7) -.0063(5) -.0082(5) .0059(5)
C42 .0311(7) .0295(7) .0295(7) -.0134(6) -.0112(6) .0051(6)
C43 .0460(10) .0366(8) .0461(10) -.0237(7) -.0233(8) .0118(7)
C44 .0371(9) .0474(10) .0700(13) -.0274(8) -.0172(9) .0157(9)
C45 .0319(9) .0516(11) .0645(13) -.0195(8) .0068(9) .0016(9)
C46 .0315(8) .0334(8) .0395(9) -.0115(7) .0012(7) -.0008(7)
C51 .0203(6) .0191(6) .0217(6) -.0066(5) -.0034(5) -.0028(5)
C52 .0304(7) .0270(7) .0274(7) -.0004(6) -.0097(6) -.0044(6)
C53 .0343(8) .0294(8) .0364(9) .0045(6) -.0086(7) -.0073(6)
C54 .0376(8) .0280(7) .0313(8) -.0041(6) .0001(7) -.0109(6)
C55 .0420(9) .0355(8) .0242(7) -.0103(7) -.0077(7) -.0085(6)
C56 .0301(7) .0286(7) .0264(7) -.0066(6) -.0104(6) -.0040(6)
C61 .0207(6) .0228(6) .0195(6) -.0064(5) -.0063(5) -.0037(5)
C62 .0240(7) .0226(6) .0271(7) -.0067(5) -.0085(6) -.0022(5)
C63 .0303(7) .0290(7) .0334(8) -.0142(6) -.0078(6) .0004(6)
C64 .0236(7) .0399(9) .0410(9) -.0139(6) -.0062(6) -.0024(7)
C65 .0209(7) .0360(8) .0418(9) -.0054(6) -.0101(6) -.0002(7)
C66 .0235(7) .0258(7) .0309(7) -.0058(5) -.0102(6) .0001(6)
N1 .0270(6) .0301(6) .0263(6) -.0112(5) -.0084(5) .0027(5)
C2 .0256(7) .0280(7) .0292(7) -.0079(6) -.0057(6) .0004(6)
C3 .0247(7) .0320(8) .0340(8) -.0086(6) -.0039(6) -.0028(6)
C4 .0257(7) .0330(8) .0361(8) -.0101(6) -.0071(6) -.0026(6)

loop_
_atom_type_symbol
_atom_type_description
_atom_type_scat_dispersion_real
_atom_type_scat_dispersion_imag
_atom_type_scat_source
C C .0033 .0016 'International Tables Vol C Tables 4.2.6.8 and 6.1.1.4'
H H .0000 .0000 'International Tables Vol C Tables 4.2.6.8 and 6.1.1.4'
Fe Fe .3463 .8444 'International Tables Vol C Tables 4.2.6.8 and 6.1.1.4'
N N .0061 .0033 'International Tables Vol C Tables 4.2.6.8 and 6.1.1.4'
O O .0106 .0060 'International Tables Vol C Tables 4.2.6.8 and 6.1.1.4'

loop_
_geom_angle_atom_site_label_1
_geom_angle_atom_site_label_2
_geom_angle_atom_site_label_3
_geom_angle_site_symmetry_1
_geom_angle
_geom_angle_publ_flag
C16 O1 H1 . 109.5 no
C26 O2 H2 . 109.5 no
C12 C11 C15 . 107.41(12) no
C12 C11 C16 . 123.97(12) no
C15 C11 C16 . 128.43(12) no
C13 C12 C11 . 108.35(12) no
C13 C12 H12 . 125.8 no
C11 C12 H12 . 125.8 no
C14 C13 C12 . 108.09(12) no
C14 C13 H13 . 126.0 no
C12 C13 H13 . 126.0 no
C13 C14 C15 . 108.14(12) no
C13 C14 H14 . 125.9 no
C15 C14 H14 . 125.9 no
C14 C15 C11 . 108.02(12) no
C14 C15 H15 . 126.0 no
C11 C15 H15 . 126.0 no
O1 C16 C11 . 109.85(10) no
O1 C16 C31 . 105.48(10) no
C11 C16 C31 . 110.30(11) no
O1 C16 C41 . 110.49(11) no
C11 C16 C41 . 111.26(11) no
C31 C16 C41 . 109.31(10) no
C22 C21 C25 . 107.19(11) no
C22 C21 C26 . 129.21(12) no
C25 C21 C26 . 123.22(12) no
C21 C22 C23 . 107.99(13) no
C21 C22 H22 . 126.0 no
C23 C22 H22 . 126.0 no
C24 C23 C22 . 108.21(12) no
C24 C23 H23 . 125.9 no
C22 C23 H23 . 125.9 no
C23 C24 C25 . 107.97(12) no
C23 C24 H24 . 126.0 no
C25 C24 H24 . 126.0 no
C24 C25 C21 . 108.63(13) no
C24 C25 H25 . 125.7 no
C21 C25 H25 . 125.7 no
O2 C26 C21 . 108.43(10) no
O2 C26 C61 . 107.96(10) no
C21 C26 C61 . 111.27(11) no
O2 C26 C51 . 108.67(10) no
C21 C26 C51 . 110.63(10) no
C61 C26 C51 . 109.79(10) no
C32 C31 C36 . 119.04(13) no
C32 C31 C16 . 122.26(12) no
C36 C31 C16 . 118.68(13) no
C31 C32 C33 . 120.31(15) no
C31 C32 H32 . 119.8 no
C33 C32 H32 . 119.8 no
C34 C33 C32 . 120.21(17) no
C34 C33 H33 . 119.9 no
C32 C33 H33 . 119.9 no
C33 C34 C35 . 119.80(14) no
C33 C34 H34 . 120.1 no
C35 C34 H34 . 120.1 no
C34 C35 C36 . 120.42(16) no
C34 C35 H35 . 119.8 no
C36 C35 H35 . 119.8 no
C35 C36 C31 . 120.21(16) no
C35 C36 H36 . 119.9 no
C31 C36 H36 . 119.9 no
C46 C41 C42 . 118.45(14) no
C46 C41 C16 . 120.72(13) no
C42 C41 C16 . 120.84(13) no
C43 C42 C41 . 120.77(15) no
C43 C42 H42 . 119.6 no
C41 C42 H42 . 119.6 no
C44 C43 C42 . 120.08(17) no
C44 C43 H43 . 120.0 no
C42 C43 H43 . 120.0 no
C43 C44 C45 . 119.44(16) no
C43 C44 H44 . 120.3 no
C45 C44 H44 . 120.3 no
C44 C45 C46 . 120.60(18) no
C44 C45 H45 . 119.7 no
C46 C45 H45 . 119.7 no
C41 C46 C45 . 120.63(17) no
C41 C46 H46 . 119.7 no
C45 C46 H46 . 119.7 no
C52 C51 C56 . 118.63(12) no
C52 C51 C26 . 123.48(12) no
C56 C51 C26 . 117.87(12) no
C51 C52 C53 . 120.47(14) no
C51 C52 H52 . 119.8 no
C53 C52 H52 . 119.8 no
C54 C53 C52 . 120.44(15) no
C54 C53 H53 . 119.8 no
C52 C53 H53 . 119.8 no
C53 C54 C55 . 119.40(14) no
C53 C54 H54 . 120.3 no
C55 C54 H54 . 120.3 no
C56 C55 C54 . 120.29(14) no
C56 C55 H55 . 119.9 no
C54 C55 H55 . 119.9 no
C55 C56 C51 . 120.77(14) no
C55 C56 H56 . 119.6 no
C51 C56 H56 . 119.6 no
C66 C61 C62 . 118.54(13) no
C66 C61 C26 . 121.19(12) no
C62 C61 C26 . 120.26(11) no
C63 C62 C61 . 120.92(13) no
C63 C62 H62 . 119.5 no
C61 C62 H62 . 119.5 no
C64 C63 C62 . 120.12(14) no
C64 C63 H63 . 119.9 no
C62 C63 H63 . 119.9 no
C63 C64 C65 . 119.47(14) no
C63 C64 H64 . 120.3 no
C65 C64 H64 . 120.3 no
C64 C65 C66 . 120.55(14) no
C64 C65 H65 . 119.7 no
C66 C65 H65 . 119.7 no
C65 C66 C61 . 120.38(14) no
C65 C66 H66 . 119.8 no
C61 C66 H66 . 119.8 no
C2 N1 H1A . 109.5 no
C2 N1 H1B . 109.5 no
H1A N1 H1B . 109.5 no
N1 C2 C3 . 114.98(12) no
N1 C2 H2A . 108.5 no
C3 C2 H2A . 108.5 no
N1 C2 H2B . 108.5 no
C3 C2 H2B . 108.5 no
H2A C2 H2B . 107.5 no
C2 C3 C4 . 112.94(12) no
C2 C3 H3A . 109.0 no
C4 C3 H3A . 109.0 no
C2 C3 H3B . 109.0 no
C4 C3 H3B . 109.0 no
H3A C3 H3B . 107.8 no
C4 C4 C3 2_666 113.48(16) no
C4 C4 H4A 2_666 108.9 no
C3 C4 H4A . 108.9 no
C4 C4 H4B 2_666 108.9 no
C3 C4 H4B . 108.9 no
H4A C4 H4B . 107.7 no

loop_
_geom_bond_atom_site_label_1
_geom_bond_atom_site_label_2
_geom_bond_site_symmetry_2
_geom_bond_distance
_geom_bond_publ_flag
Fe1 C23 . 2.0301(13) no
Fe1 C22 . 2.0390(13) no
Fe1 C15 . 2.0419(12) no
Fe1 C24 . 2.0454(14) no
Fe1 C14 . 2.0458(13) no
Fe1 C11 . 2.0498(12) no
Fe1 C13 . 2.0517(14) no
Fe1 C25 . 2.0540(13) no
Fe1 C12 . 2.0567(13) no
Fe1 C21 . 2.0665(12) no
O1 C16 . 1.4284(15) no
O1 H1 . .84 no
O2 C26 . 1.4288(15) no
O2 H2 . .84 no
C11 C12 . 1.4298(19) no
C11 C15 . 1.4319(18) no
C11 C16 . 1.5159(18) no
C12 C13 . 1.423(2) no
C12 H12 . .95 no
C13 C14 . 1.420(2) no
C13 H13 . .95 no
C14 C15 . 1.428(2) no
C14 H14 . .95 no
C15 H15 . .95 no
C16 C31 . 1.5369(17) no
C16 C41 . 1.5386(19) no
C21 C22 . 1.4298(19) no
C21 C25 . 1.4315(18) no
C21 C26 . 1.5235(17) no
C22 C23 . 1.4327(19) no
C22 H22 . .95 no
C23 C24 . 1.417(2) no
C23 H23 . .95 no
C24 C25 . 1.421(2) no
C24 H24 . .95 no
C25 H25 . .95 no
C26 C61 . 1.5299(18) no
C26 C51 . 1.5422(17) no
C31 C32 . 1.389(2) no
C31 C36 . 1.394(2) no
C32 C33 . 1.397(2) no
C32 H32 . .95 no
C33 C34 . 1.378(3) no
C33 H33 . .95 no
C34 C35 . 1.383(3) no
C34 H34 . .95 no
C35 C36 . 1.390(2) no
C35 H35 . .95 no
C36 H36 . .95 no
C41 C46 . 1.387(2) no
C41 C42 . 1.395(2) no
C42 C43 . 1.392(2) no
C42 H42 . .95 no
C43 C44 . 1.382(3) no
C43 H43 . .95 no
C44 C45 . 1.383(3) no
C44 H44 . .95 no
C45 C46 . 1.389(3) no
C45 H45 . .95 no
C46 H46 . .95 no
C51 C52 . 1.3824(19) no
C51 C56 . 1.3957(19) no
C52 C53 . 1.399(2) no
C52 H52 . .95 no
C53 C54 . 1.377(2) no
C53 H53 . .95 no
C54 C55 . 1.386(2) no
C54 H54 . .95 no
C55 C56 . 1.385(2) no
C55 H55 . .95 no
C56 H56 . .95 no
C61 C66 . 1.3937(18) no
C61 C62 . 1.3961(19) no
C62 C63 . 1.390(2) no
C62 H62 . .95 no
C63 C64 . 1.386(2) no
C63 H63 . .95 no
C64 C65 . 1.387(2) no
C64 H64 . .95 no
C65 C66 . 1.393(2) no
C65 H65 . .95 no
C66 H66 . .95 no
N1 C2 . 1.4738(18) no
N1 H1A . .91 no
N1 H1B . .91 no
C2 C3 . 1.527(2) no
C2 H2A . .99 no
C2 H2B . .99 no
C3 C4 . 1.528(2) no
C3 H3A . .99 no
C3 H3B . .99 no
C4 C4 2_666 1.523(3) no
C4 H4A . .99 no
C4 H4B . .99 no

loop_
_geom_hbond_atom_site_label_D
_geom_hbond_atom_site_label_H
_geom_hbond_atom_site_label_A
_geom_hbond_site_symmetry_A
_geom_hbond_distance_DH
_geom_hbond_distance_HA
_geom_hbond_distance_DA
_geom_hbond_angle_DHA
_geom_hbond_publ_flag
O1 H1 O2 . .84 2.09 2.8021(13) 142 y
O2 H2 N1 . .84 1.91 2.7499(16) 176 y
N1 H1A O1 2_766 .91 2.18 3.0669(16) 166 y

loop_
_geom_torsion_atom_site_label_1
_geom_torsion_atom_site_label_2
_geom_torsion_atom_site_label_3
_geom_torsion_atom_site_label_4
_geom_torsion_site_symmetry_4
_geom_torsion
_geom_torsion_publ_flag
C15 C11 C12 C13 . .49(14) no
C16 C11 C12 C13 . 175.90(11) no
C11 C12 C13 C14 . -.55(15) no
C12 C13 C14 C15 . .40(15) no
C13 C14 C15 C11 . -.09(15) no
C12 C11 C15 C14 . -.25(14) no
C16 C11 C15 C14 . -175.38(12) no
C12 C11 C16 O1 . 45.02(16) no
C15 C11 C16 O1 . -140.59(13) no
C12 C11 C16 C31 . -70.83(15) no
C15 C11 C16 C31 . 103.56(15) no
C12 C11 C16 C41 . 167.69(12) no
C15 C11 C16 C41 . -17.92(18) no
C25 C21 C22 C23 . .54(14) no
C26 C21 C22 C23 . -172.45(12) no
C21 C22 C23 C24 . -.25(15) no
C22 C23 C24 C25 . -.15(15) no
C23 C24 C25 C21 . .49(15) no
C22 C21 C25 C24 . -.64(14) no
C26 C21 C25 C24 . 172.87(11) no
C22 C21 C26 O2 . -159.11(12) no
C25 C21 C26 O2 . 28.89(16) no
C22 C21 C26 C61 . -40.52(17) no
C25 C21 C26 C61 . 147.48(12) no
C22 C21 C26 C51 . 81.81(16) no
C25 C21 C26 C51 . -90.19(14) no
O1 C16 C31 C32 . -144.88(13) no
C11 C16 C31 C32 . -26.32(17) no
C41 C16 C31 C32 . 96.30(15) no
O1 C16 C31 C36 . 36.75(16) no
C11 C16 C31 C36 . 155.31(12) no
C41 C16 C31 C36 . -82.07(15) no
C36 C31 C32 C33 . -.5(2) no
C16 C31 C32 C33 . -178.90(14) no
C31 C32 C33 C34 . -.3(3) no
C32 C33 C34 C35 . 1.1(3) no
C33 C34 C35 C36 . -.9(3) no
C34 C35 C36 C31 . .1(2) no
C32 C31 C36 C35 . .7(2) no
C16 C31 C36 C35 . 179.09(13) no
O1 C16 C41 C46 . 17.73(18) no
C11 C16 C41 C46 . -104.57(15) no
C31 C16 C41 C46 . 133.38(14) no
O1 C16 C41 C42 . -162.76(12) no
C11 C16 C41 C42 . 74.95(15) no
C31 C16 C41 C42 . -47.10(17) no
C46 C41 C42 C43 . 1.9(2) no
C16 C41 C42 C43 . -177.65(13) no
C41 C42 C43 C44 . -.7(2) no
C42 C43 C44 C45 . -.9(3) no
C43 C44 C45 C46 . 1.2(3) no
C42 C41 C46 C45 . -1.5(2) no
C16 C41 C46 C45 . 178.03(16) no
C44 C45 C46 C41 . .0(3) no
O2 C26 C51 C52 . -130.03(14) no
C21 C26 C51 C52 . -11.09(18) no
C61 C26 C51 C52 . 112.09(15) no
O2 C26 C51 C56 . 48.62(16) no
C21 C26 C51 C56 . 167.55(12) no
C61 C26 C51 C56 . -69.26(15) no
C56 C51 C52 C53 . -.2(2) no
C26 C51 C52 C53 . 178.47(14) no
C51 C52 C53 C54 . -.1(3) no
C52 C53 C54 C55 . .0(3) no
C53 C54 C55 C56 . .5(3) no
C54 C55 C56 C51 . -.9(2) no
C52 C51 C56 C55 . .7(2) no
C26 C51 C56 C55 . -178.05(14) no
O2 C26 C61 C66 . 12.33(16) no
C21 C26 C61 C66 . -106.54(14) no
C51 C26 C61 C66 . 130.65(13) no
O2 C26 C61 C62 . -168.48(11) no
C21 C26 C61 C62 . 72.65(15) no
C51 C26 C61 C62 . -50.17(16) no
C66 C61 C62 C63 . 1.5(2) no
C26 C61 C62 C63 . -177.67(12) no
C61 C62 C63 C64 . -.8(2) no
C62 C63 C64 C65 . -.4(2) no
C63 C64 C65 C66 . .7(2) no
C64 C65 C66 C61 . .1(2) no
C62 C61 C66 C65 . -1.2(2) no
C26 C61 C66 C65 . 178.01(13) no
N1 C2 C3 C4 . -61.89(18) y
C2 C3 C4 C4 2_666 -172.22(16) y
